data_4082548
loop_
_publ_author_name
'Kraft, Bradley M.'
'Brennessel, William W.'

_publ_section_title
;
 Chelation and Stereodynamic Equilibria in Neutral Hypercoordinate
 Organosilicon Complexes of 1-Hydroxy-2-pyridinone
;
_journal_issue 1
_journal_name_full Organometallics
_journal_page_first 158
_journal_paper_doi 10.1021/om400907s
_journal_volume 33
_journal_year 2014
_chemical_formula_moiety 'C23 H19 N O2 Si, C18 H16 O Si, 0.5(C5 H12)'
_chemical_formula_sum 'C43.5 H41 N O3 Si2'
_chemical_formula_weight 681.95
_chemical_name_common sjfbk10
_chemical_name_systematic
; 
 ? 
;
_space_group_crystal_system triclinic
_space_group_IT_number 2
_space_group_name_Hall '-P 1'
_space_group_name_H-M_alt 'P -1'
_symmetry_space_group_name_Hall '-P 1'
_symmetry_space_group_name_H-M 'P -1'
_atom_sites_solution_hydrogens mixed
_atom_sites_solution_primary direct
_atom_sites_solution_secondary difmap
_audit_creation_method SHELXL-2013
_cell_angle_alpha 89.128(7)
_cell_angle_beta 84.821(7)
_cell_angle_gamma 76.804(7)
_cell_formula_units_Z 2
_cell_length_a 9.389(4)
_cell_length_b 12.602(6)
_cell_length_c 15.847(7)
_cell_measurement_reflns_used 4080
_cell_measurement_temperature 100.0(5)
_cell_measurement_theta_max 28.35
_cell_measurement_theta_min 2.46
_cell_volume 1818.0(14)
_computing_cell_refinement 'SAINT (Bruker, 2009)'
_computing_data_collection 'APEX2 (Bruker, 2011)'
_computing_data_reduction 'SAINT (Bruker, 2009)'
_computing_molecular_graphics 'SHELXTL (Sheldrick, 2008)'
_computing_publication_material 'SHELXTL (Sheldrick, 2008)'
_computing_structure_refinement 'SHELXL-2013 (Sheldrick, 2013)'
_computing_structure_solution 'SIR97 (Altomare et al., 1999)'
_diffrn_ambient_temperature 100.0(5)
_diffrn_measured_fraction_theta_full 0.990
_diffrn_measured_fraction_theta_max 0.970
_diffrn_measurement_device_type 'Bruker SMART APEX II CCD platform'
_diffrn_measurement_method '\w scans'
_diffrn_radiation_source 'fine-focus sealed tube'
_diffrn_radiation_type MoK\a
_diffrn_radiation_wavelength 0.71073
_diffrn_reflns_av_R_equivalents 0.0861
_diffrn_reflns_av_unetI/netI 0.1219
_diffrn_reflns_Laue_measured_fraction_full 0.990
_diffrn_reflns_Laue_measured_fraction_max 0.970
_diffrn_reflns_limit_h_max 12
_diffrn_reflns_limit_h_min -12
_diffrn_reflns_limit_k_max 17
_diffrn_reflns_limit_k_min -17
_diffrn_reflns_limit_l_max 21
_diffrn_reflns_limit_l_min -22
_diffrn_reflns_number 24214
_diffrn_reflns_point_group_measured_fraction_full 0.990
_diffrn_reflns_point_group_measured_fraction_max 0.970
_diffrn_reflns_theta_full 28.285
_diffrn_reflns_theta_max 29.702
_diffrn_reflns_theta_min 1.290
_exptl_absorpt_coefficient_mu 0.139
_exptl_absorpt_correction_T_max 0.9890
_exptl_absorpt_correction_T_min 0.9440
_exptl_absorpt_correction_type multi-scan
_exptl_absorpt_process_details 'SADABS (Sheldrick, 2008)'
_exptl_crystal_colour colorless
_exptl_crystal_density_diffrn 1.246
_exptl_crystal_description needle
_exptl_crystal_F_000 722
_exptl_crystal_size_max 0.42
_exptl_crystal_size_mid 0.16
_exptl_crystal_size_min 0.08
_refine_diff_density_max 0.392
_refine_diff_density_min -0.477
_refine_diff_density_rms 0.088
_refine_ls_extinction_method none
_refine_ls_goodness_of_fit_ref 0.947
_refine_ls_hydrogen_treatment mixed
_refine_ls_matrix_type full
_refine_ls_number_parameters 477
_refine_ls_number_reflns 10009
_refine_ls_number_restraints 15
_refine_ls_restrained_S_all 0.949
_refine_ls_R_factor_all 0.1337
_refine_ls_R_factor_gt 0.0544
_refine_ls_shift/su_max 0.000
_refine_ls_shift/su_mean 0.000
_refine_ls_structure_factor_coef Fsqd
_refine_ls_weighting_details 'w=1/[\s^2^(Fo^2^)+(0.0653P)^2^] where P=(Fo^2^+2Fc^2^)/3'
_refine_ls_weighting_scheme calc
_refine_ls_wR_factor_gt 0.1188
_refine_ls_wR_factor_ref 0.1538
_reflns_Friedel_coverage 0.000
_reflns_number_gt 5121
_reflns_number_total 10009
_reflns_threshold_expression 'I > 2\s(I)'
_cod_data_source_file om400907s_si_002.cif
_cod_data_source_block 0
_cod_original_cell_volume 1818.1(15)
_cod_database_code 4082548
_shelx_space_group_comment
; 
The symmetry employed for this shelxl refinement is uniquely defined 
by the following loop, which should always be used as a source of 
symmetry information in preference to the above space-group names. 
They are only intended as comments. 
;
_shelx_estimated_absorpt_t_min 0.944
_shelx_estimated_absorpt_t_max 0.989
_shelxl_version_number 2013-4

loop_
_space_group_symop_operation_xyz
'x, y, z'
'-x, -y, -z'

loop_
_atom_site_label
_atom_site_type_symbol
_atom_site_fract_x
_atom_site_fract_y
_atom_site_fract_z
_atom_site_U_iso_or_equiv
_atom_site_adp_type
_atom_site_occupancy
_atom_site_site_symmetry_order
_atom_site_calc_flag
_atom_site_refinement_flags_posn
_atom_site_refinement_flags_adp
_atom_site_refinement_flags_occupancy
_atom_site_disorder_assembly
_atom_site_disorder_group
Si1 Si -0.01330(8) 0.27661(5) 0.48544(4) 0.02434(17) Uani 1 1 d . . . . .
O1 O -0.02065(19) 0.14375(12) 0.47943(11) 0.0285(4) Uani 1 1 d . . . . .
O2 O 0.1648(2) 0.05968(13) 0.59065(11) 0.0311(4) Uani 1 1 d . . . . .
N1 N 0.1103(2) 0.07099(15) 0.45366(13) 0.0257(5) Uani 1 1 d . . . . .
C1 C 0.2010(3) 0.03032(18) 0.51546(15) 0.0254(5) Uani 1 1 d . . . . .
C2 C 0.3328(3) -0.0434(2) 0.48455(17) 0.0329(6) Uani 1 1 d . . . . .
H2 H 0.4025 -0.0743 0.5231 0.039 Uiso 1 1 calc R U . . .
C3 C 0.3615(3) -0.0706(2) 0.40170(18) 0.0413(7) Uani 1 1 d . . . . .
H3A H 0.4510 -0.1198 0.3830 0.050 Uiso 1 1 calc R U . . .
C4 C 0.2606(4) -0.0270(2) 0.34272(18) 0.0423(8) Uani 1 1 d . . . . .
H4 H 0.2810 -0.0465 0.2845 0.051 Uiso 1 1 calc R U . . .
C5 C 0.1348(3) 0.0428(2) 0.37062(16) 0.0335(6) Uani 1 1 d . . . . .
H5 H 0.0637 0.0720 0.3324 0.040 Uiso 1 1 calc R U . . .
C6 C -0.1384(3) 0.32521(19) 0.58096(16) 0.0262(5) Uani 1 1 d . . . . .
C7 C -0.1270(3) 0.2629(2) 0.65492(17) 0.0375(7) Uani 1 1 d . . . . .
H7 H -0.0559 0.1958 0.6553 0.045 Uiso 1 1 calc R U . . .
C8 C -0.2177(4) 0.2979(2) 0.72727(19) 0.0446(8) Uani 1 1 d . . . . .
H8 H -0.2084 0.2550 0.7772 0.054 Uiso 1 1 calc R U . . .
C9 C -0.3225(3) 0.3952(2) 0.72753(18) 0.0383(7) Uani 1 1 d . . . . .
H9 H -0.3856 0.4188 0.7772 0.046 Uiso 1 1 calc R U . . .
C10 C -0.3345(3) 0.4575(2) 0.65531(18) 0.0329(6) Uani 1 1 d . . . . .
H10 H -0.4054 0.5247 0.6553 0.039 Uiso 1 1 calc R U . . .
C11 C -0.2436(3) 0.42238(19) 0.58279(17) 0.0277(6) Uani 1 1 d . . . . .
H11 H -0.2534 0.4658 0.5332 0.033 Uiso 1 1 calc R U . . .
C12 C -0.0811(3) 0.34339(18) 0.38650(15) 0.0241(5) Uani 1 1 d . . . . .
C13 C -0.2070(3) 0.32375(19) 0.35620(16) 0.0277(6) Uani 1 1 d . . . . .
H13 H -0.2552 0.2734 0.3852 0.033 Uiso 1 1 calc R U . . .
C14 C -0.2640(3) 0.3753(2) 0.28523(17) 0.0315(6) Uani 1 1 d . . . . .
H14 H -0.3512 0.3614 0.2662 0.038 Uiso 1 1 calc R U . . .
C15 C -0.1933(3) 0.4474(2) 0.24194(17) 0.0343(6) Uani 1 1 d . . . . .
H15 H -0.2320 0.4832 0.1930 0.041 Uiso 1 1 calc R U . . .
C16 C -0.0674(3) 0.4674(2) 0.26947(17) 0.0347(6) Uani 1 1 d . . . . .
H16 H -0.0180 0.5161 0.2392 0.042 Uiso 1 1 calc R U . . .
C17 C -0.0125(3) 0.41633(19) 0.34160(16) 0.0300(6) Uani 1 1 d . . . . .
H17 H 0.0738 0.4314 0.3608 0.036 Uiso 1 1 calc R U . . .
C18 C 0.1769(3) 0.28968(18) 0.49387(16) 0.0256(5) Uani 1 1 d . . . . .
C19 C 0.2158(3) 0.33296(18) 0.56682(16) 0.0268(5) Uani 1 1 d . . . . .
H19 H 0.1450 0.3518 0.6140 0.032 Uiso 1 1 calc R U . . .
C20 C 0.3557(3) 0.34867(19) 0.57122(17) 0.0300(6) Uani 1 1 d . . . . .
H20 H 0.3794 0.3808 0.6204 0.036 Uiso 1 1 calc R U . . .
C21 C 0.4614(3) 0.31771(19) 0.50428(17) 0.0291(6) Uani 1 1 d . . . . .
H21 H 0.5580 0.3276 0.5078 0.035 Uiso 1 1 calc R U . . .
C22 C 0.4267(3) 0.27245(19) 0.43229(17) 0.0289(6) Uani 1 1 d . . . . .
H22 H 0.4997 0.2498 0.3866 0.035 Uiso 1 1 calc R U . . .
C23 C 0.2857(3) 0.26014(19) 0.42683(16) 0.0271(5) Uani 1 1 d . . . . .
H23 H 0.2619 0.2309 0.3764 0.033 Uiso 1 1 calc R U . . .
Si2 Si 0.27317(8) -0.06141(5) 0.79854(4) 0.02509(17) Uani 1 1 d . . . . .
O3 O 0.3055(2) -0.08050(15) 0.69736(11) 0.0296(4) Uani 1 1 d . . . . .
H3 H 0.265(4) -0.037(3) 0.666(2) 0.073(13) Uiso 1 1 d . . . . .
C24 C 0.3288(3) 0.06361(19) 0.83094(16) 0.0263(5) Uani 1 1 d . . . . .
C25 C 0.3312(3) 0.1494(2) 0.77478(17) 0.0362(7) Uani 1 1 d . . . . .
H25 H 0.3045 0.1442 0.7188 0.043 Uiso 1 1 calc R U . . .
C26 C 0.3721(4) 0.2426(2) 0.79963(18) 0.0429(7) Uani 1 1 d . . . . .
H26 H 0.3744 0.3001 0.7604 0.052 Uiso 1 1 calc R U . . .
C27 C 0.4090(3) 0.2520(2) 0.88053(18) 0.0381(7) Uani 1 1 d . . . . .
H27 H 0.4369 0.3159 0.8972 0.046 Uiso 1 1 calc R U . . .
C28 C 0.4057(3) 0.1686(2) 0.93783(17) 0.0354(6) Uani 1 1 d . . . . .
H28 H 0.4303 0.1749 0.9941 0.042 Uiso 1 1 calc R U . . .
C29 C 0.3663(3) 0.0762(2) 0.91214(17) 0.0325(6) Uani 1 1 d . . . . .
H29 H 0.3647 0.0190 0.9516 0.039 Uiso 1 1 calc R U . . .
C30 C 0.0757(3) -0.0510(2) 0.83505(15) 0.0282(6) Uani 1 1 d . . . . .
C31 C -0.0161(3) 0.0448(2) 0.86757(17) 0.0357(6) Uani 1 1 d . . . . .
H31 H 0.0240 0.1063 0.8754 0.043 Uiso 1 1 calc R U . . .
C32 C -0.1642(3) 0.0528(2) 0.88879(19) 0.0417(7) Uani 1 1 d . . . . .
H32 H -0.2249 0.1193 0.9107 0.050 Uiso 1 1 calc R U . . .
C33 C -0.2240(3) -0.0362(2) 0.87799(18) 0.0396(7) Uani 1 1 d . . . . .
H33 H -0.3260 -0.0309 0.8919 0.048 Uiso 1 1 calc R U . . .
C34 C -0.1350(3) -0.1323(2) 0.84708(18) 0.0393(7) Uani 1 1 d . . . . .
H34 H -0.1754 -0.1940 0.8402 0.047 Uiso 1 1 calc R U . . .
C35 C 0.0124(3) -0.1396(2) 0.82608(17) 0.0331(6) Uani 1 1 d . . . . .
H35 H 0.0725 -0.2067 0.8049 0.040 Uiso 1 1 calc R U . . .
C36 C 0.3871(3) -0.18597(19) 0.84518(16) 0.0264(5) Uani 1 1 d . . . . .
C37 C 0.5291(3) -0.22989(19) 0.80887(17) 0.0301(6) Uani 1 1 d . . . . .
H37 H 0.5696 -0.1921 0.7639 0.036 Uiso 1 1 calc R U . . .
C38 C 0.6119(3) -0.3267(2) 0.83669(19) 0.0372(7) Uani 1 1 d . . . . .
H38 H 0.7080 -0.3551 0.8106 0.045 Uiso 1 1 calc R U . . .
C39 C 0.5557(3) -0.3822(2) 0.9021(2) 0.0424(7) Uani 1 1 d . . . . .
H39 H 0.6124 -0.4492 0.9210 0.051 Uiso 1 1 calc R U . . .
C40 C 0.4172(3) -0.3404(2) 0.93981(18) 0.0382(7) Uani 1 1 d . . . . .
H40 H 0.3787 -0.3784 0.9853 0.046 Uiso 1 1 calc R U . . .
C41 C 0.3330(3) -0.2433(2) 0.91215(16) 0.0323(6) Uani 1 1 d . . . . .
H41 H 0.2374 -0.2153 0.9390 0.039 Uiso 1 1 calc R U . . .
C42 C -0.0483(19) 0.3531(12) 0.9281(8) 0.075(4) Uani 0.357(4) 1 d D . P A -1
H42A H -0.0741 0.2824 0.9244 0.113 Uiso 0.357(4) 1 calc R U P A -1
H42B H 0.0283 0.3584 0.8829 0.113 Uiso 0.357(4) 1 calc R U P A -1
H42C H -0.1354 0.4116 0.9218 0.113 Uiso 0.357(4) 1 calc R U P A -1
C43 C 0.0077(11) 0.3638(8) 1.0129(5) 0.047(2) Uani 0.357(4) 1 d D . P A -1
H43A H 0.0891 0.3003 1.0216 0.056 Uiso 0.357(4) 1 calc R U P A -1
H43B H -0.0720 0.3635 1.0582 0.056 Uiso 0.357(4) 1 calc R U P A -1
C44 C 0.0628(12) 0.4699(7) 1.0194(7) 0.048(2) Uani 0.357(4) 1 d D . P A -1
H44A H 0.1095 0.4695 1.0730 0.058 Uiso 0.357(4) 1 calc R U P A -1
H44B H 0.1382 0.4722 0.9719 0.058 Uiso 0.357(4) 1 calc R U P A -1
C45 C -0.0598(11) 0.5702(8) 1.0169(7) 0.048(2) Uani 0.357(4) 1 d D . P A -1
H45A H -0.1039 0.5737 0.9622 0.058 Uiso 0.357(4) 1 calc R U P A -1
H45B H -0.1373 0.5681 1.0631 0.058 Uiso 0.357(4) 1 calc R U P A -1
C46 C 0.003(2) 0.6683(10) 1.0271(13) 0.075(4) Uani 0.357(4) 1 d D . P A -1
H46A H -0.0733 0.7347 1.0214 0.113 Uiso 0.357(4) 1 calc R U P A -1
H46B H 0.0844 0.6669 0.9835 0.113 Uiso 0.357(4) 1 calc R U P A -1
H46C H 0.0394 0.6671 1.0833 0.113 Uiso 0.357(4) 1 calc R U P A -1
C42' C 0.002(6) 0.3032(17) 0.951(3) 0.075(4) Uani 0.143(4) 1 d D . P A -5
H42D H -0.0590 0.2795 0.9112 0.113 Uiso 0.143(4) 1 calc R U P A -5
H42E H -0.0282 0.2826 1.0088 0.113 Uiso 0.143(4) 1 calc R U P A -5
H42F H 0.1051 0.2682 0.9363 0.113 Uiso 0.143(4) 1 calc R U P A -5
C43' C -0.018(3) 0.4248(17) 0.9465(11) 0.047(2) Uani 0.143(4) 1 d D . P A -5
H43C H -0.1224 0.4598 0.9399 0.056 Uiso 0.143(4) 1 calc R U P A -5
H43D H 0.0429 0.4446 0.8973 0.056 Uiso 0.143(4) 1 calc R U P A -5
C44' C 0.028(3) 0.4633(17) 1.0289(13) 0.048(2) Uani 0.143(4) 1 d D . P A -5
H44C H -0.0531 0.4664 1.0740 0.058 Uiso 0.143(4) 1 calc R U P A -5
H44D H 0.1142 0.4089 1.0459 0.058 Uiso 0.143(4) 1 calc R U P A -5
C45' C 0.065(2) 0.5722(16) 1.0225(15) 0.048(2) Uani 0.143(4) 1 d D . P A -5
H45C H 0.0616 0.5938 0.9623 0.058 Uiso 0.143(4) 1 calc R U P A -5
H45D H 0.1693 0.5605 1.0347 0.058 Uiso 0.143(4) 1 calc R U P A -5
C46' C -0.017(5) 0.670(2) 1.074(3) 0.075(4) Uani 0.143(4) 1 d D . P A -5
H46D H -0.0098 0.7363 1.0424 0.113 Uiso 0.143(4) 1 calc R U P A -5
H46E H 0.0253 0.6701 1.1279 0.113 Uiso 0.143(4) 1 calc R U P A -5
H46F H -0.1205 0.6666 1.0839 0.113 Uiso 0.143(4) 1 calc R U P A -5

loop_
_atom_site_aniso_label
_atom_site_aniso_U_11
_atom_site_aniso_U_22
_atom_site_aniso_U_33
_atom_site_aniso_U_23
_atom_site_aniso_U_13
_atom_site_aniso_U_12
Si1 0.0267(4) 0.0172(3) 0.0298(4) 0.0024(3) -0.0039(3) -0.0058(3)
O1 0.0272(9) 0.0176(8) 0.0413(11) 0.0029(7) -0.0069(8) -0.0052(7)
O2 0.0400(11) 0.0253(9) 0.0253(10) 0.0008(7) -0.0047(8) -0.0013(8)
N1 0.0327(12) 0.0149(9) 0.0292(12) 0.0013(8) -0.0079(9) -0.0030(9)
C1 0.0334(14) 0.0171(11) 0.0258(13) 0.0042(9) -0.0055(11) -0.0052(10)
C2 0.0366(15) 0.0236(12) 0.0356(15) 0.0032(11) -0.0051(12) -0.0003(11)
C3 0.0496(18) 0.0294(14) 0.0378(17) -0.0002(12) 0.0037(14) 0.0030(13)
C4 0.068(2) 0.0289(14) 0.0278(15) -0.0017(11) 0.0000(14) -0.0078(14)
C5 0.0521(18) 0.0233(12) 0.0276(14) 0.0028(10) -0.0097(13) -0.0119(12)
C6 0.0274(13) 0.0220(11) 0.0315(14) 0.0029(10) -0.0040(11) -0.0100(10)
C7 0.0437(17) 0.0266(13) 0.0384(16) 0.0055(11) -0.0022(13) -0.0008(12)
C8 0.061(2) 0.0326(15) 0.0359(16) 0.0065(12) 0.0059(15) -0.0063(14)
C9 0.0473(18) 0.0294(14) 0.0375(16) -0.0049(12) 0.0105(13) -0.0125(13)
C10 0.0301(15) 0.0245(12) 0.0437(16) -0.0044(11) 0.0007(12) -0.0068(11)
C11 0.0279(14) 0.0206(11) 0.0363(15) 0.0025(10) -0.0037(11) -0.0087(10)
C12 0.0264(13) 0.0177(11) 0.0274(13) -0.0030(9) -0.0004(10) -0.0037(10)
C13 0.0276(13) 0.0213(11) 0.0340(14) -0.0024(10) -0.0018(11) -0.0054(10)
C14 0.0291(14) 0.0285(13) 0.0357(15) -0.0064(11) -0.0081(12) -0.0020(11)
C15 0.0463(17) 0.0245(12) 0.0293(14) 0.0004(10) -0.0072(12) -0.0013(12)
C16 0.0468(18) 0.0234(12) 0.0341(15) 0.0051(11) -0.0004(13) -0.0098(12)
C17 0.0349(15) 0.0228(12) 0.0352(15) 0.0031(10) -0.0061(12) -0.0116(11)
C18 0.0307(14) 0.0167(11) 0.0298(13) 0.0030(9) -0.0049(11) -0.0060(10)
C19 0.0308(14) 0.0210(11) 0.0287(13) 0.0021(10) -0.0017(11) -0.0066(11)
C20 0.0352(15) 0.0233(12) 0.0325(14) 0.0005(10) -0.0096(12) -0.0061(11)
C21 0.0240(13) 0.0251(12) 0.0408(16) 0.0018(11) -0.0093(11) -0.0085(11)
C22 0.0285(14) 0.0218(12) 0.0362(15) 0.0001(10) -0.0033(11) -0.0055(11)
C23 0.0302(14) 0.0214(11) 0.0311(14) -0.0009(10) -0.0051(11) -0.0074(11)
Si2 0.0296(4) 0.0216(3) 0.0242(4) 0.0022(3) -0.0034(3) -0.0059(3)
O3 0.0354(11) 0.0268(9) 0.0251(10) 0.0023(7) -0.0034(8) -0.0037(8)
C24 0.0247(13) 0.0255(12) 0.0280(14) 0.0044(10) -0.0007(10) -0.0052(10)
C25 0.0532(18) 0.0302(14) 0.0274(14) 0.0033(11) -0.0050(13) -0.0137(13)
C26 0.066(2) 0.0326(15) 0.0355(16) 0.0102(12) -0.0073(15) -0.0213(15)
C27 0.0480(18) 0.0295(14) 0.0415(17) -0.0011(12) -0.0056(14) -0.0180(13)
C28 0.0457(17) 0.0341(14) 0.0300(15) 0.0008(11) -0.0081(13) -0.0149(13)
C29 0.0417(16) 0.0290(13) 0.0280(14) 0.0051(10) -0.0050(12) -0.0103(12)
C30 0.0323(14) 0.0304(13) 0.0226(13) 0.0040(10) -0.0050(11) -0.0077(11)
C31 0.0359(16) 0.0326(14) 0.0384(16) -0.0014(12) -0.0023(12) -0.0075(12)
C32 0.0349(16) 0.0430(16) 0.0417(17) -0.0016(13) 0.0020(13) 0.0007(14)
C33 0.0303(15) 0.0557(19) 0.0336(16) 0.0068(13) -0.0012(12) -0.0125(14)
C34 0.0368(16) 0.0468(17) 0.0392(17) 0.0061(13) -0.0063(13) -0.0192(14)
C35 0.0343(15) 0.0312(13) 0.0352(15) 0.0011(11) -0.0074(12) -0.0089(12)
C36 0.0298(14) 0.0223(11) 0.0290(14) -0.0013(10) -0.0083(11) -0.0076(11)
C37 0.0327(15) 0.0246(12) 0.0344(15) -0.0003(10) -0.0071(12) -0.0081(11)
C38 0.0335(15) 0.0265(13) 0.0514(18) -0.0034(12) -0.0160(13) -0.0016(12)
C39 0.0516(19) 0.0240(13) 0.055(2) 0.0053(13) -0.0254(16) -0.0086(13)
C40 0.0496(18) 0.0293(14) 0.0414(17) 0.0126(12) -0.0166(14) -0.0172(14)
C41 0.0409(16) 0.0286(13) 0.0300(14) 0.0042(11) -0.0085(12) -0.0116(12)
C42 0.076(8) 0.044(6) 0.099(11) -0.027(6) 0.043(7) -0.019(6)
C43 0.054(6) 0.060(6) 0.024(4) -0.005(4) 0.013(4) -0.012(5)
C44 0.033(3) 0.066(5) 0.039(5) 0.014(3) 0.007(4) -0.003(4)
C45 0.033(3) 0.066(5) 0.039(5) 0.014(3) 0.007(4) -0.003(4)
C46 0.076(8) 0.044(6) 0.099(11) -0.027(6) 0.043(7) -0.019(6)
C42' 0.076(8) 0.044(6) 0.099(11) -0.027(6) 0.043(7) -0.019(6)
C43' 0.054(6) 0.060(6) 0.024(4) -0.005(4) 0.013(4) -0.012(5)
C44' 0.033(3) 0.066(5) 0.039(5) 0.014(3) 0.007(4) -0.003(4)
C45' 0.033(3) 0.066(5) 0.039(5) 0.014(3) 0.007(4) -0.003(4)
C46' 0.076(8) 0.044(6) 0.099(11) -0.027(6) 0.043(7) -0.019(6)

loop_
_atom_type_symbol
_atom_type_description
_atom_type_scat_dispersion_real
_atom_type_scat_dispersion_imag
_atom_type_scat_source
C C 0.0033 0.0016 'International Tables Vol C Tables 4.2.6.8 and 6.1.1.4'
H H 0.0000 0.0000 'International Tables Vol C Tables 4.2.6.8 and 6.1.1.4'
N N 0.0061 0.0033 'International Tables Vol C Tables 4.2.6.8 and 6.1.1.4'
O O 0.0106 0.0060 'International Tables Vol C Tables 4.2.6.8 and 6.1.1.4'
Si Si 0.0817 0.0704 'International Tables Vol C Tables 4.2.6.8 and 6.1.1.4'

loop_
_geom_angle_atom_site_label_1
_geom_angle_atom_site_label_2
_geom_angle_atom_site_label_3
_geom_angle
O1 Si1 C18 110.88(10)
O1 Si1 C6 102.66(10)
C18 Si1 C6 113.34(12)
O1 Si1 C12 107.17(10)
C18 Si1 C12 109.55(11)
C6 Si1 C12 112.90(11)
N1 O1 Si1 116.15(14)
C5 N1 C1 125.6(2)
C5 N1 O1 117.4(2)
C1 N1 O1 116.91(19)
O2 C1 N1 120.1(2)
O2 C1 C2 126.1(2)
N1 C1 C2 113.8(2)
C3 C2 C1 121.6(3)
C3 C2 H2 119.2
C1 C2 H2 119.2
C2 C3 C4 120.9(3)
C2 C3 H3A 119.5
C4 C3 H3A 119.5
C5 C4 C3 118.5(3)
C5 C4 H4 120.7
C3 C4 H4 120.7
C4 C5 N1 119.4(3)
C4 C5 H5 120.3
N1 C5 H5 120.3
C11 C6 C7 118.0(2)
C11 C6 Si1 122.51(19)
C7 C6 Si1 119.50(19)
C8 C7 C6 120.7(2)
C8 C7 H7 119.7
C6 C7 H7 119.7
C7 C8 C9 120.3(3)
C7 C8 H8 119.8
C9 C8 H8 119.8
C10 C9 C8 119.6(3)
C10 C9 H9 120.2
C8 C9 H9 120.2
C9 C10 C11 120.1(2)
C9 C10 H10 120.0
C11 C10 H10 120.0
C10 C11 C6 121.4(2)
C10 C11 H11 119.3
C6 C11 H11 119.3
C13 C12 C17 117.4(2)
C13 C12 Si1 120.18(18)
C17 C12 Si1 122.4(2)
C14 C13 C12 121.8(2)
C14 C13 H13 119.1
C12 C13 H13 119.1
C13 C14 C15 119.4(3)
C13 C14 H14 120.3
C15 C14 H14 120.3
C16 C15 C14 120.2(2)
C16 C15 H15 119.9
C14 C15 H15 119.9
C15 C16 C17 119.7(2)
C15 C16 H16 120.1
C17 C16 H16 120.1
C16 C17 C12 121.4(3)
C16 C17 H17 119.3
C12 C17 H17 119.3
C23 C18 C19 117.6(2)
C23 C18 Si1 121.39(19)
C19 C18 Si1 120.94(19)
C20 C19 C18 120.9(2)
C20 C19 H19 119.5
C18 C19 H19 119.5
C19 C20 C21 120.1(2)
C19 C20 H20 119.9
C21 C20 H20 119.9
C22 C21 C20 120.0(2)
C22 C21 H21 120.0
C20 C21 H21 120.0
C23 C22 C21 119.8(2)
C23 C22 H22 120.1
C21 C22 H22 120.1
C22 C23 C18 121.4(2)
C22 C23 H23 119.3
C18 C23 H23 119.3
O3 Si2 C24 110.74(10)
O3 Si2 C30 112.02(11)
C24 Si2 C30 109.48(11)
O3 Si2 C36 104.37(11)
C24 Si2 C36 111.00(12)
C30 Si2 C36 109.14(11)
Si2 O3 H3 121(3)
C29 C24 C25 117.3(2)
C29 C24 Si2 121.56(18)
C25 C24 Si2 121.2(2)
C26 C25 C24 120.8(3)
C26 C25 H25 119.6
C24 C25 H25 119.6
C27 C26 C25 120.3(2)
C27 C26 H26 119.8
C25 C26 H26 119.8
C26 C27 C28 120.1(3)
C26 C27 H27 120.0
C28 C27 H27 120.0
C29 C28 C27 119.0(3)
C29 C28 H28 120.5
C27 C28 H28 120.5
C28 C29 C24 122.5(2)
C28 C29 H29 118.7
C24 C29 H29 118.7
C31 C30 C35 117.1(2)
C31 C30 Si2 122.6(2)
C35 C30 Si2 120.3(2)
C32 C31 C30 121.6(3)
C32 C31 H31 119.2
C30 C31 H31 119.2
C31 C32 C33 119.8(3)
C31 C32 H32 120.1
C33 C32 H32 120.1
C34 C33 C32 119.6(3)
C34 C33 H33 120.2
C32 C33 H33 120.2
C33 C34 C35 120.2(3)
C33 C34 H34 119.9
C35 C34 H34 119.9
C34 C35 C30 121.7(3)
C34 C35 H35 119.1
C30 C35 H35 119.1
C37 C36 C41 117.2(2)
C37 C36 Si2 119.81(19)
C41 C36 Si2 122.8(2)
C38 C37 C36 121.6(3)
C38 C37 H37 119.2
C36 C37 H37 119.2
C39 C38 C37 120.1(3)
C39 C38 H38 119.9
C37 C38 H38 119.9
C40 C39 C38 119.7(3)
C40 C39 H39 120.2
C38 C39 H39 120.2
C39 C40 C41 120.6(3)
C39 C40 H40 119.7
C41 C40 H40 119.7
C40 C41 C36 120.8(3)
C40 C41 H41 119.6
C36 C41 H41 119.6
C43 C42 H42A 109.5
C43 C42 H42B 109.5
H42A C42 H42B 109.5
C43 C42 H42C 109.5
H42A C42 H42C 109.5
H42B C42 H42C 109.5
C42 C43 C44 111.7(10)
C42 C43 H43A 109.3
C44 C43 H43A 109.3
C42 C43 H43B 109.3
C44 C43 H43B 109.3
H43A C43 H43B 107.9
C45 C44 C43 112.1(9)
C45 C44 H44A 109.2
C43 C44 H44A 109.2
C45 C44 H44B 109.2
C43 C44 H44B 109.2
H44A C44 H44B 107.9
C46 C45 C44 108.2(9)
C46 C45 H45A 110.1
C44 C45 H45A 110.1
C46 C45 H45B 110.1
C44 C45 H45B 110.1
H45A C45 H45B 108.4
C45 C46 H46A 109.5
C45 C46 H46B 109.5
H46A C46 H46B 109.5
C45 C46 H46C 109.5
H46A C46 H46C 109.5
H46B C46 H46C 109.5
C43' C42' H42D 109.5
C43' C42' H42E 109.5
H42D C42' H42E 109.5
C43' C42' H42F 109.5
H42D C42' H42F 109.5
H42E C42' H42F 109.5
C42' C43' C44' 107.8(19)
C42' C43' H43C 110.1
C44' C43' H43C 110.1
C42' C43' H43D 110.1
C44' C43' H43D 110.1
H43C C43' H43D 108.5
C45' C44' C43' 113.9(16)
C45' C44' H44C 108.8
C43' C44' H44C 108.8
C45' C44' H44D 108.8
C43' C44' H44D 108.8
H44C C44' H44D 107.7
C44' C45' C46' 124(2)
C44' C45' H45C 106.4
C46' C45' H45C 106.4
C44' C45' H45D 106.4
C46' C45' H45D 106.4
H45C C45' H45D 106.5
C45' C46' H46D 109.5
C45' C46' H46E 109.5
H46D C46' H46E 109.5
C45' C46' H46F 109.5
H46D C46' H46F 109.5
H46E C46' H46F 109.5

loop_
_geom_bond_atom_site_label_1
_geom_bond_atom_site_label_2
_geom_bond_distance
Si1 O1 1.6960(19)
Si1 C18 1.847(3)
Si1 C6 1.851(3)
Si1 C12 1.862(3)
O1 N1 1.388(3)
O2 C1 1.247(3)
N1 C5 1.354(3)
N1 C1 1.372(3)
C1 C2 1.419(3)
C2 C3 1.350(4)
C2 H2 0.9500
C3 C4 1.407(4)
C3 H3A 0.9500
C4 C5 1.344(4)
C4 H4 0.9500
C5 H5 0.9500
C6 C11 1.385(3)
C6 C7 1.400(3)
C7 C8 1.379(4)
C7 H7 0.9500
C8 C9 1.386(4)
C8 H8 0.9500
C9 C10 1.376(4)
C9 H9 0.9500
C10 C11 1.382(4)
C10 H10 0.9500
C11 H11 0.9500
C12 C13 1.389(4)
C12 C17 1.390(3)
C13 C14 1.379(4)
C13 H13 0.9500
C14 C15 1.382(4)
C14 H14 0.9500
C15 C16 1.373(4)
C15 H15 0.9500
C16 C17 1.385(4)
C16 H16 0.9500
C17 H17 0.9500
C18 C23 1.397(3)
C18 C19 1.398(4)
C19 C20 1.381(4)
C19 H19 0.9500
C20 C21 1.381(4)
C20 H20 0.9500
C21 C22 1.380(4)
C21 H21 0.9500
C22 C23 1.378(4)
C22 H22 0.9500
C23 H23 0.9500
Si2 O3 1.616(2)
Si2 C24 1.862(3)
Si2 C30 1.868(3)
Si2 C36 1.869(3)
O3 H3 0.79(4)
C24 C29 1.385(4)
C24 C25 1.393(3)
C25 C26 1.389(4)
C25 H25 0.9500
C26 C27 1.372(4)
C26 H26 0.9500
C27 C28 1.382(4)
C27 H27 0.9500
C28 C29 1.377(4)
C28 H28 0.9500
C29 H29 0.9500
C30 C31 1.389(4)
C30 C35 1.394(4)
C31 C32 1.382(4)
C31 H31 0.9500
C32 C33 1.384(4)
C32 H32 0.9500
C33 C34 1.374(4)
C33 H33 0.9500
C34 C35 1.377(4)
C34 H34 0.9500
C35 H35 0.9500
C36 C37 1.396(4)
C36 C41 1.397(3)
C37 C38 1.378(3)
C37 H37 0.9500
C38 C39 1.375(4)
C38 H38 0.9500
C39 C40 1.372(4)
C39 H39 0.9500
C40 C41 1.385(4)
C40 H40 0.9500
C41 H41 0.9500
C42 C43 1.505(9)
C42 H42A 0.9800
C42 H42B 0.9800
C42 H42C 0.9800
C43 C44 1.548(8)
C43 H43A 0.9900
C43 H43B 0.9900
C44 C45 1.505(7)
C44 H44A 0.9900
C44 H44B 0.9900
C45 C46 1.503(9)
C45 H45A 0.9900
C45 H45B 0.9900
C46 H46A 0.9800
C46 H46B 0.9800
C46 H46C 0.9800
C42' C43' 1.502(9)
C42' H42D 0.9800
C42' H42E 0.9800
C42' H42F 0.9800
C43' C44' 1.532(9)
C43' H43C 0.9900
C43' H43D 0.9900
C44' C45' 1.492(9)
C44' H44C 0.9900
C44' H44D 0.9900
C45' C46' 1.499(9)
C45' H45C 0.9900
C45' H45D 0.9900
C46' H46D 0.9800
C46' H46E 0.9800
C46' H46F 0.9800

loop_
_geom_hbond_atom_site_label_D
_geom_hbond_atom_site_label_H
_geom_hbond_atom_site_label_A
_geom_hbond_distance_DH
_geom_hbond_distance_HA
_geom_hbond_distance_DA
_geom_hbond_angle_DHA
O3 H3 O2 0.79(4) 1.85(4) 2.640(3) 177(4)

loop_
_geom_torsion_atom_site_label_1
_geom_torsion_atom_site_label_2
_geom_torsion_atom_site_label_3
_geom_torsion_atom_site_label_4
_geom_torsion
C18 Si1 O1 N1 -20.63(19)
C6 Si1 O1 N1 -141.98(16)
C12 Si1 O1 N1 98.89(17)
Si1 O1 N1 C5 -96.2(2)
Si1 O1 N1 C1 86.5(2)
C5 N1 C1 O2 -177.6(2)
O1 N1 C1 O2 -0.6(3)
C5 N1 C1 C2 3.1(3)
O1 N1 C1 C2 -179.9(2)
O2 C1 C2 C3 179.6(3)
N1 C1 C2 C3 -1.1(4)
C1 C2 C3 C4 -0.4(4)
C2 C3 C4 C5 0.2(4)
C3 C4 C5 N1 1.5(4)
C1 N1 C5 C4 -3.4(4)
O1 N1 C5 C4 179.6(2)
O1 Si1 C6 C11 -134.1(2)
C18 Si1 C6 C11 106.3(2)
C12 Si1 C6 C11 -19.0(3)
O1 Si1 C6 C7 46.5(2)
C18 Si1 C6 C7 -73.1(2)
C12 Si1 C6 C7 161.6(2)
C11 C6 C7 C8 -0.2(4)
Si1 C6 C7 C8 179.3(2)
C6 C7 C8 C9 0.4(5)
C7 C8 C9 C10 -0.6(5)
C8 C9 C10 C11 0.7(4)
C9 C10 C11 C6 -0.5(4)
C7 C6 C11 C10 0.2(4)
Si1 C6 C11 C10 -179.2(2)
O1 Si1 C12 C13 45.1(2)
C18 Si1 C12 C13 165.49(18)
C6 Si1 C12 C13 -67.2(2)
O1 Si1 C12 C17 -136.9(2)
C18 Si1 C12 C17 -16.5(2)
C6 Si1 C12 C17 110.8(2)
C17 C12 C13 C14 -1.0(3)
Si1 C12 C13 C14 177.16(19)
C12 C13 C14 C15 1.0(4)
C13 C14 C15 C16 0.0(4)
C14 C15 C16 C17 -1.0(4)
C15 C16 C17 C12 1.0(4)
C13 C12 C17 C16 0.0(4)
Si1 C12 C17 C16 -178.1(2)
O1 Si1 C18 C23 67.1(2)
C6 Si1 C18 C23 -178.04(18)
C12 Si1 C18 C23 -51.0(2)
O1 Si1 C18 C19 -115.01(19)
C6 Si1 C18 C19 -0.2(2)
C12 Si1 C18 C19 126.91(19)
C23 C18 C19 C20 1.8(3)
Si1 C18 C19 C20 -176.16(18)
C18 C19 C20 C21 -2.5(4)
C19 C20 C21 C22 1.0(4)
C20 C21 C22 C23 1.2(4)
C21 C22 C23 C18 -1.9(4)
C19 C18 C23 C22 0.4(3)
Si1 C18 C23 C22 178.34(18)
O3 Si2 C24 C29 -154.7(2)
C30 Si2 C24 C29 81.3(2)
C36 Si2 C24 C29 -39.3(2)
O3 Si2 C24 C25 26.7(2)
C30 Si2 C24 C25 -97.3(2)
C36 Si2 C24 C25 142.2(2)
C29 C24 C25 C26 1.0(4)
Si2 C24 C25 C26 179.7(2)
C24 C25 C26 C27 -0.8(5)
C25 C26 C27 C28 0.0(5)
C26 C27 C28 C29 0.6(4)
C27 C28 C29 C24 -0.4(4)
C25 C24 C29 C28 -0.4(4)
Si2 C24 C29 C28 -179.1(2)
O3 Si2 C30 C31 -113.0(2)
C24 Si2 C30 C31 10.2(2)
C36 Si2 C30 C31 131.9(2)
O3 Si2 C30 C35 63.4(2)
C24 Si2 C30 C35 -173.3(2)
C36 Si2 C30 C35 -51.6(2)
C35 C30 C31 C32 -1.1(4)
Si2 C30 C31 C32 175.5(2)
C30 C31 C32 C33 0.2(4)
C31 C32 C33 C34 0.7(4)
C32 C33 C34 C35 -0.7(4)
C33 C34 C35 C30 -0.2(4)
C31 C30 C35 C34 1.1(4)
Si2 C30 C35 C34 -175.6(2)
O3 Si2 C36 C37 40.9(2)
C24 Si2 C36 C37 -78.4(2)
C30 Si2 C36 C37 160.8(2)
O3 Si2 C36 C41 -134.3(2)
C24 Si2 C36 C41 106.4(2)
C30 Si2 C36 C41 -14.4(3)
C41 C36 C37 C38 1.1(4)
Si2 C36 C37 C38 -174.3(2)
C36 C37 C38 C39 -0.4(4)
C37 C38 C39 C40 -0.4(4)
C38 C39 C40 C41 0.6(4)
C39 C40 C41 C36 0.1(4)
C37 C36 C41 C40 -1.0(4)
Si2 C36 C41 C40 174.3(2)
C42 C43 C44 C45 65.7(12)
C43 C44 C45 C46 177.7(10)
C42' C43' C44' C45' 159(3)
C43' C44' C45' C46' 118(3)
